data_1551069
loop_
_publ_author_name
'Tapmeyer, Lukas'
'Prill, Dragica'

_publ_section_title
;
 6-Amino-2-iminiumyl-4-oxo-1,2,3,4-tetrahydropyrimidin-5-aminium sulfate
 monohydrate
;
_journal_coeditor_code RZ4030
_journal_issue 5
_journal_name_full IUCrData
_journal_page_first x190689
_journal_paper_doi 10.1107/S2414314619006898
_journal_volume 4
_journal_year 2019
_chemical_formula_iupac 'C4 H9 N5 O 2+, S O4 2-, H2 O'
_chemical_formula_moiety 'C4 H9 N5 O 2+, O4 S 2-, H2 O'
_chemical_formula_sum 'C4 H11 N5 O6 S'
_chemical_formula_weight 257.24
_chemical_name_systematic
;
6-Amino-2-iminiumyl-4-oxo-1,2,3,4-tetrahydropyrimidin-5-aminium sulfate
monohydrate
;
_space_group_crystal_system triclinic
_space_group_IT_number 2
_space_group_name_Hall '-P 1'
_space_group_name_H-M_alt 'P -1'
_symmetry_space_group_name_Hall '-P 1'
_symmetry_space_group_name_H-M 'P -1'
_atom_sites_solution_hydrogens mixed
_audit_creation_method SHELXL-2018/3
_cell_angle_alpha 74.121(4)
_cell_angle_beta 86.734(4)
_cell_angle_gamma 79.290(4)
_cell_formula_units_Z 2
_cell_length_a 7.0128(7)
_cell_length_b 7.9882(8)
_cell_length_c 9.0732(9)
_cell_measurement_reflns_used 9522
_cell_measurement_temperature 296(2)
_cell_measurement_theta_max 69.4263
_cell_measurement_theta_min 2.5339
_cell_volume 480.36(8)
_computing_cell_refinement
;
SAINT (Bruker, 2015)
;
_computing_data_collection
;
APEX3 (Bruker, 2012)
;
_computing_data_reduction
;
SAINT (Bruker, 2015)
;
_computing_molecular_graphics
;
Mercury (Macrae <i>et al.</i>,  2008) and ORTEPIII (Burnett & Johnson,
1996)
;
_computing_publication_material
;
publCIF (Westrip, 2010)
;
_computing_structure_refinement
;
SHELXL2018 (Sheldrick, 2015b)
;
_computing_structure_solution
;
SHELXT (Sheldrick, 2015a)
;
_diffrn_ambient_temperature 296(2)
_diffrn_measured_fraction_theta_full 1.000
_diffrn_measured_fraction_theta_max 0.925
_diffrn_measurement_device_type 'Siemens Bruker CCD'
_diffrn_measurement_method 'Omega and Phi scans'
_diffrn_radiation_type CuK\a
_diffrn_radiation_wavelength 1.54178
_diffrn_reflns_av_R_equivalents 0.0510
_diffrn_reflns_av_unetI/netI 0.0273
_diffrn_reflns_limit_h_max 8
_diffrn_reflns_limit_h_min -8
_diffrn_reflns_limit_k_max 9
_diffrn_reflns_limit_k_min -9
_diffrn_reflns_limit_l_max 10
_diffrn_reflns_limit_l_min -10
_diffrn_reflns_number 20827
_diffrn_reflns_theta_full 71.135
_diffrn_reflns_theta_max 71.135
_diffrn_reflns_theta_min 5.068
_diffrn_source 'microfocus tube'
_exptl_absorpt_coefficient_mu 3.342
_exptl_absorpt_correction_T_max 0.7532
_exptl_absorpt_correction_T_min 0.5259
_exptl_absorpt_correction_type multi-scan
_exptl_absorpt_process_details
;
(SADABS; Bruker, 2015)
;
_exptl_crystal_colour 'pale yellow'
_exptl_crystal_density_diffrn 1.778
_exptl_crystal_description block
_exptl_crystal_F_000 268
_exptl_crystal_size_max 0.2
_exptl_crystal_size_mid 0.15
_exptl_crystal_size_min 0.1
_refine_diff_density_max 0.628
_refine_diff_density_min -1.041
_refine_ls_extinction_coef 0.081(15)
_refine_ls_extinction_expression Fc^*^=kFc[1+0.001xFc^2^\l^3^/sin(2\q)]^-1/4^
_refine_ls_extinction_method
;
SHELXL2018 (Sheldrick, 2015b)
;
_refine_ls_goodness_of_fit_ref 1.399
_refine_ls_hydrogen_treatment mixed
_refine_ls_matrix_type full
_refine_ls_number_parameters 179
_refine_ls_number_reflns 1720
_refine_ls_number_restraints 20
_refine_ls_restrained_S_all 1.397
_refine_ls_R_factor_all 0.0866
_refine_ls_R_factor_gt 0.0797
_refine_ls_shift/su_max 0.002
_refine_ls_shift/su_mean 0.000
_refine_ls_structure_factor_coef Fsqd
_refine_ls_weighting_details 'w=1/[\s^2^(Fo^2^)+(0.2000P)^2^] where P=(Fo^2^+2Fc^2^)/3'
_refine_ls_weighting_scheme calc
_refine_ls_wR_factor_gt 0.2624
_refine_ls_wR_factor_ref 0.2812
_reflns_number_gt 1599
_reflns_number_total 1720
_reflns_threshold_expression 'I > 2\s(I)'
_cod_data_source_file rz4030sup1.cif
_cod_data_source_block I
_cod_database_code 1551069
_shelx_space_group_comment
;
The symmetry employed for this shelxl refinement is uniquely defined
by the following loop, which should always be used as a source of
symmetry information in preference to the above space-group names.
They are only intended as comments.
;

loop_
_space_group_symop_operation_xyz
'x, y, z'
'-x, -y, -z'

loop_
_atom_site_type_symbol
_atom_site_label
_atom_site_fract_x
_atom_site_fract_y
_atom_site_fract_z
_atom_site_U_iso_or_equiv
_atom_site_adp_type
_atom_site_calc_flag
_atom_site_occupancy
S S1 0.29190(9) 0.72804(10) 0.15928(8) 0.0303(6) Uani d 1
O O2 0.3943(4) 0.5471(3) 0.1724(3) 0.0397(8) Uani d 1
O O3 0.4276(3) 0.8537(4) 0.1119(3) 0.0389(8) Uani d 1
O O4 0.2063(4) 0.7360(4) 0.3111(3) 0.0430(8) Uani d 1
O O5 0.1362(4) 0.7771(4) 0.0452(3) 0.0418(8) Uani d 1
O O6 0.2171(5) -0.1764(4) 0.6728(3) 0.0520(9) Uani d 1
N N8 0.2102(4) 0.0973(4) 0.8136(3) 0.0338(8) Uani d 1
H H8A 0.098160 0.160461 0.833726 0.051 Uiso calc 1
H H8B 0.307806 0.133069 0.847810 0.051 Uiso calc 1
H H8C 0.211936 -0.016627 0.859976 0.051 Uiso calc 1
N N9 0.2573(4) 0.0009(4) 0.4352(3) 0.0354(8) Uani d 1
H H9 0.237(4) -0.085(5) 0.410(4) 0.028(10) Uiso d 1
N N10 0.2669(4) 0.2969(4) 0.3967(3) 0.0369(8) Uani d 1
H H10 0.2779(14) 0.401(6) 0.335(6) 0.076(17) Uiso d 1
N N11 0.2988(6) 0.1773(6) 0.1914(4) 0.0481(10) Uani d 1
H H11A 0.325(7) 0.261(8) 0.128(6) 0.055(15) Uiso d 1
H H11B 0.325(7) 0.092(7) 0.143(6) 0.053(14) Uiso d 1
C C12 0.2422(5) 0.2849(5) 0.5513(4) 0.0340(9) Uani d 1
N N13 0.2327(5) 0.4357(4) 0.5902(4) 0.0412(9) Uani d 1
H H13A 0.200(8) 0.434(8) 0.697(7) 0.073(17) Uiso d 1
H H13B 0.225(7) 0.546(7) 0.525(6) 0.054(13) Uiso d 1
C C14 0.2309(4) 0.1216(5) 0.6496(4) 0.0310(9) Uani d 1
C C15 0.2338(5) -0.0280(5) 0.5956(4) 0.0348(9) Uani d 1
C C16 0.2728(5) 0.1591(5) 0.3394(4) 0.0353(9) Uani d 1
O OW1 0.7873(5) 0.5365(4) 0.0944(3) 0.0496(9) Uani d 1
H HW12 0.687(8) 0.467(8) 0.119(11) 0.16(4) Uiso d 1
H HW11 0.916(4) 0.473(7) 0.089(8) 0.11(2) Uiso d 1

loop_
_atom_site_aniso_label
_atom_site_aniso_U_11
_atom_site_aniso_U_22
_atom_site_aniso_U_33
_atom_site_aniso_U_12
_atom_site_aniso_U_13
_atom_site_aniso_U_23
S1 0.0287(8) 0.0328(8) 0.0267(8) -0.0044(5) 0.0017(4) -0.0048(5)
O2 0.0407(14) 0.0326(15) 0.0406(14) -0.0032(11) 0.0047(10) -0.0041(11)
O3 0.0345(13) 0.0414(15) 0.0413(15) -0.0126(11) 0.0060(11) -0.0094(11)
O4 0.0493(16) 0.0475(17) 0.0340(14) -0.0118(12) 0.0090(12) -0.0135(13)
O5 0.0341(13) 0.0532(18) 0.0351(14) -0.0035(11) -0.0040(10) -0.0090(12)
O6 0.075(2) 0.0427(18) 0.0351(15) -0.0137(15) 0.0071(13) -0.0042(13)
N8 0.0305(14) 0.0418(18) 0.0259(15) -0.0051(12) -0.0006(11) -0.0046(13)
N9 0.0453(16) 0.0334(18) 0.0261(16) -0.0069(13) 0.0025(12) -0.0063(13)
N10 0.0466(17) 0.0348(18) 0.0274(16) -0.0073(13) 0.0027(12) -0.0056(13)
N11 0.070(2) 0.043(2) 0.0274(16) -0.0072(17) 0.0056(15) -0.0061(17)
C12 0.0307(15) 0.040(2) 0.0272(17) -0.0040(14) 0.0026(13) -0.0050(15)
N13 0.061(2) 0.0304(18) 0.0309(16) -0.0055(14) 0.0007(14) -0.0073(13)
C14 0.0297(15) 0.0329(19) 0.0258(17) -0.0026(13) -0.0013(12) -0.0018(14)
C15 0.0351(16) 0.035(2) 0.0270(17) 0.0000(14) -0.0019(13) 0.0009(14)
C16 0.0362(17) 0.040(2) 0.0274(16) -0.0037(14) 0.0023(13) -0.0074(15)
OW1 0.0542(18) 0.0508(19) 0.0437(17) -0.0107(14) 0.0046(14) -0.0125(14)

loop_
_atom_type_symbol
_atom_type_description
_atom_type_scat_dispersion_real
_atom_type_scat_dispersion_imag
_atom_type_scat_source
C C 0.0181 0.0091 'International Tables Vol C Tables 4.2.6.8 and 6.1.1.4'
H H 0.0000 0.0000 'International Tables Vol C Tables 4.2.6.8 and 6.1.1.4'
N N 0.0311 0.0180 'International Tables Vol C Tables 4.2.6.8 and 6.1.1.4'
O O 0.0492 0.0322 'International Tables Vol C Tables 4.2.6.8 and 6.1.1.4'
S S 0.3331 0.5567 'International Tables Vol C Tables 4.2.6.8 and 6.1.1.4'

loop_
_geom_angle_atom_site_label_1
_geom_angle_atom_site_label_2
_geom_angle_atom_site_label_3
_geom_angle
O2 S1 O5 110.53(16)
O2 S1 O3 110.29(15)
O5 S1 O3 108.68(14)
O2 S1 O4 108.20(15)
O5 S1 O4 109.32(14)
O3 S1 O4 109.81(14)
C14 N8 H8A 109.5
C14 N8 H8B 109.5
H8A N8 H8B 109.5
C14 N8 H8C 109.5
H8A N8 H8C 109.5
H8B N8 H8C 109.5
C16 N9 C15 123.3(3)
C16 N9 H9 125(3)
C15 N9 H9 110(3)
C16 N10 C12 122.8(3)
C16 N10 H10 120(4)
C12 N10 H10 117(4)
C16 N11 H11A 128(4)
C16 N11 H11B 128(3)
H11A N11 H11B 102(5)
N13 C12 C14 126.4(3)
N13 C12 N10 115.6(3)
C14 C12 N10 118.0(3)
C12 N13 H13A 117(4)
C12 N13 H13B 126(3)
H13A N13 H13B 115(4)
C12 C14 C15 121.8(3)
C12 C14 N8 121.3(3)
C15 C14 N8 116.9(3)
O6 C15 C14 126.6(3)
O6 C15 N9 118.4(3)
C14 C15 N9 115.0(3)
N11 C16 N10 120.3(4)
N11 C16 N9 120.6(4)
N10 C16 N9 119.0(3)
HW12 OW1 HW11 116(5)

loop_
_geom_bond_atom_site_label_1
_geom_bond_atom_site_label_2
_geom_bond_distance
S1 O2 1.466(3)
S1 O5 1.471(2)
S1 O3 1.473(2)
S1 O4 1.484(3)
O6 C15 1.223(5)
N8 C14 1.449(4)
N8 H8A 0.8900
N8 H8B 0.8900
N8 H8C 0.8900
N9 C16 1.343(5)
N9 C15 1.415(4)
N9 H9 0.82(3)
N10 C16 1.333(5)
N10 C12 1.382(4)
N10 H10 0.88(4)
N11 C16 1.316(5)
N11 H11A 0.80(6)
N11 H11B 0.89(5)
C12 N13 1.335(5)
C12 C14 1.377(5)
N13 H13A 0.98(6)
N13 H13B 0.91(5)
C14 C15 1.407(5)
OW1 HW12 0.953(10)
OW1 HW11 0.954(10)

loop_
_geom_hbond_atom_site_label_D
_geom_hbond_atom_site_label_H
_geom_hbond_atom_site_label_A
_geom_hbond_site_symmetry_A
_geom_hbond_distance_DH
_geom_hbond_distance_HA
_geom_hbond_distance_DA
_geom_hbond_angle_DHA
N8 H8A O4 2_566 0.89 2.46 3.113(4) 131
N8 H8A O5 2_566 0.89 1.99 2.827(4) 157
N8 H8B O3 2_666 0.89 1.94 2.788(4) 159
N8 H8C O5 1_546 0.89 2.13 2.942(4) 152
N9 H9 O4 1_545 0.82(4) 1.93(4) 2.739(5) 168(4)
N10 H10 O2 1_555 0.88(4) 1.87(4) 2.677(4) 152(3)
N10 H10 O4 1_555 0.88(4) 2.58(5) 3.329(4) 143(4)
N11 H11A O2 1_555 0.80(5) 2.56(7) 3.106(6) 126(5)
N11 H11A OW1 2_665 0.80(5) 2.29(5) 2.956(4) 142(5)
N11 H11B O3 1_545 0.89(6) 2.00(6) 2.845(6) 158(5)
N13 H13A OW1 2_666 0.98(6) 1.98(7) 2.924(5) 161(5)
N13 H13B O4 1_555 0.91(5) 2.10(5) 2.961(4) 156(5)
OW1 HW12 O2 1_555 0.96(6) 2.10(6) 2.798(4) 128(5)
OW1 HW11 OW1 2_765 0.96(3) 2.59(5) 3.390(5) 141(3)

_cod_database_fobs_code 1551069
